data_7234128
loop_
_publ_author_name
'Qingsong Liu'
'Xiaoqing Wang'
'Hui Yan'
'Yanping Wu'
'Zhenyu Li'
'Shuwen Gong'
'Peng Liu'
'Zhipeng Liu'

_publ_section_title
;
 Benzothiazole-enamide-based BF2 complexes: luminophores exhibiting
 aggregation-induced emission, tunable emission and highly efficient
 solid-state emission
;
_journal_name_full 'Journal of Materials Chemistry C'
_journal_page_first 2953
_journal_page_last 2959
_journal_paper_doi 10.1039/C4TC02876G
_journal_volume 3
_journal_year 2015
_chemical_formula_sum 'C21 H15 B F2 N2 S'
_chemical_formula_weight 376.22
_space_group_IT_number 2
_space_group_name_Hall '-P 1'
_space_group_name_H-M_alt 'P -1'
_symmetry_cell_setting triclinic
_symmetry_space_group_name_H-M 'P -1'
_atom_sites_solution_hydrogens geom
_atom_sites_solution_primary direct
_atom_sites_solution_secondary difmap
_cell_angle_alpha 109.989(10)
_cell_angle_beta 96.898(9)
_cell_angle_gamma 99.154(9)
_cell_formula_units_Z 2
_cell_length_a 9.1766(9)
_cell_length_b 9.2490(10)
_cell_length_c 11.8304(13)
_cell_measurement_reflns_used 1416
_cell_measurement_temperature 293(2)
_cell_measurement_theta_max 26.0830
_cell_measurement_theta_min 3.2080
_cell_volume 914.97(19)
_computing_structure_refinement 'SHELXL-97 (Sheldrick, 1997)'
_computing_structure_solution 'SHELXS-97 (Sheldrick, 1990)'
_diffrn_ambient_temperature 293(2)
_diffrn_measured_fraction_theta_full 0.998
_diffrn_measured_fraction_theta_max 0.998
_diffrn_measurement_device_type 'Xcalibur, Eos, Gemini'
_diffrn_radiation_monochromator graphite
_diffrn_radiation_source 'Enhance (Mo) X-ray Source'
_diffrn_radiation_type MoK\a
_diffrn_radiation_wavelength 0.71073
_diffrn_reflns_av_R_equivalents 0.0251
_diffrn_reflns_av_sigmaI/netI 0.0550
_diffrn_reflns_limit_h_max 10
_diffrn_reflns_limit_h_min -10
_diffrn_reflns_limit_k_max 11
_diffrn_reflns_limit_k_min -10
_diffrn_reflns_limit_l_max 12
_diffrn_reflns_limit_l_min -14
_diffrn_reflns_number 5832
_diffrn_reflns_theta_full 25.02
_diffrn_reflns_theta_max 25.02
_diffrn_reflns_theta_min 2.67
_exptl_absorpt_coefficient_mu 0.204
_exptl_absorpt_correction_T_max 0.9839
_exptl_absorpt_correction_T_min 0.9819
_exptl_absorpt_correction_type multi-scan
_exptl_absorpt_process_details sadabs
_exptl_crystal_colour yellow
_exptl_crystal_density_diffrn 1.366
_exptl_crystal_density_method 'not measured'
_exptl_crystal_description block
_exptl_crystal_F_000 388
_exptl_crystal_size_max 0.09
_exptl_crystal_size_mid 0.08
_exptl_crystal_size_min 0.08
_refine_diff_density_max 0.161
_refine_diff_density_min -0.246
_refine_diff_density_rms 0.043
_refine_ls_extinction_method none
_refine_ls_goodness_of_fit_ref 1.077
_refine_ls_hydrogen_treatment constr
_refine_ls_matrix_type full
_refine_ls_number_parameters 244
_refine_ls_number_reflns 3210
_refine_ls_number_restraints 0
_refine_ls_restrained_S_all 1.077
_refine_ls_R_factor_all 0.0711
_refine_ls_R_factor_gt 0.0443
_refine_ls_shift/su_max 0.000
_refine_ls_shift/su_mean 0.000
_refine_ls_structure_factor_coef Fsqd
_refine_ls_weighting_details 'calc w=1/[\s^2^(Fo^2^)+(0.0353P)^2^+0.0000P] where P=(Fo^2^+2Fc^2^)/3'
_refine_ls_weighting_scheme calc
_refine_ls_wR_factor_gt 0.0883
_refine_ls_wR_factor_ref 0.1113
_reflns_number_gt 2200
_reflns_number_total 3210
_reflns_threshold_expression >2sigma(I)
_cod_data_source_file 1000001.cif
_cod_data_source_block PCOD1000001
_cod_original_cell_volume 914.97(17)
_cod_original_sg_symbol_H-M P-1
_cod_database_code 7234128

loop_
_symmetry_equiv_pos_as_xyz
'x, y, z'
'-x, -y, -z'

loop_
_atom_site_label
_atom_site_type_symbol
_atom_site_fract_x
_atom_site_fract_y
_atom_site_fract_z
_atom_site_U_iso_or_equiv
_atom_site_adp_type
_atom_site_occupancy
_atom_site_symmetry_multiplicity
_atom_site_calc_flag
_atom_site_refinement_flags
_atom_site_disorder_assembly
_atom_site_disorder_group
S1 S 0.54940(7) 0.31372(7) 1.07304(6) 0.0566(2) Uani 1 1 d . . .
B1 B 0.1108(3) 0.2251(3) 0.9127(3) 0.0480(7) Uani 1 1 d . . .
F1 F 0.09264(16) 0.31602(15) 0.84128(13) 0.0697(5) Uani 1 1 d . . .
F2 F 0.00100(15) 0.23792(17) 0.98416(13) 0.0707(4) Uani 1 1 d . . .
N1 N 0.2686(2) 0.2894(2) 0.99548(17) 0.0437(5) Uani 1 1 d . . .
N2 N 0.09919(19) 0.0533(2) 0.83115(16) 0.0436(5) Uani 1 1 d . . .
C1 C 0.4674(3) 0.4712(3) 1.1416(2) 0.0514(6) Uani 1 1 d . . .
C2 C 0.5354(3) 0.6142(3) 1.2340(2) 0.0601(7) Uani 1 1 d . . .
H2 H 0.6365 0.6359 1.2690 0.072 Uiso 1 1 calc R . .
C3 C 0.4476(3) 0.7234(3) 1.2721(2) 0.0690(8) Uani 1 1 d . . .
H3 H 0.4904 0.8209 1.3333 0.083 Uiso 1 1 calc R . .
C4 C 0.2962(3) 0.6898(3) 1.2204(2) 0.0664(8) Uani 1 1 d . . .
H4 H 0.2395 0.7651 1.2486 0.080 Uiso 1 1 calc R . .
C5 C 0.2281(3) 0.5484(3) 1.1288(2) 0.0566(7) Uani 1 1 d . . .
H5 H 0.1268 0.5271 1.0944 0.068 Uiso 1 1 calc R . .
C6 C 0.3159(3) 0.4378(3) 1.0891(2) 0.0468(6) Uani 1 1 d . . .
C7 C 0.3799(2) 0.2098(3) 0.9766(2) 0.0468(6) Uani 1 1 d . . .
C8 C 0.3572(2) 0.0588(3) 0.8892(2) 0.0508(6) Uani 1 1 d . . .
H8 H 0.4375 0.0088 0.8781 0.061 Uiso 1 1 calc R . .
C9 C 0.2164(3) -0.0181(3) 0.8185(2) 0.0452(6) Uani 1 1 d . . .
C10 C 0.1967(2) -0.1815(3) 0.7310(2) 0.0453(6) Uani 1 1 d . . .
C11 C 0.2680(3) -0.2124(3) 0.6317(3) 0.0675(8) Uani 1 1 d . . .
H11 H 0.3249 -0.1293 0.6181 0.081 Uiso 1 1 calc R . .
C12 C 0.2561(3) -0.3648(4) 0.5523(3) 0.0814(9) Uani 1 1 d . . .
H12 H 0.3031 -0.3837 0.4849 0.098 Uiso 1 1 calc R . .
C13 C 0.1756(3) -0.4881(3) 0.5725(3) 0.0759(9) Uani 1 1 d . . .
H13 H 0.1678 -0.5908 0.5191 0.091 Uiso 1 1 calc R . .
C14 C 0.1062(3) -0.4597(3) 0.6718(3) 0.0699(8) Uani 1 1 d . . .
H14 H 0.0523 -0.5437 0.6862 0.084 Uiso 1 1 calc R . .
C15 C 0.1156(3) -0.3085(3) 0.7503(2) 0.0600(7) Uani 1 1 d . . .
H15 H 0.0672 -0.2907 0.8170 0.072 Uiso 1 1 calc R . .
C16 C -0.0459(2) -0.0241(2) 0.7518(2) 0.0431(5) Uani 1 1 d . . .
C17 C -0.0721(3) -0.0197(3) 0.6375(2) 0.0571(7) Uani 1 1 d . . .
H17 H 0.0043 0.0291 0.6094 0.069 Uiso 1 1 calc R . .
C18 C -0.2123(3) -0.0878(3) 0.5628(2) 0.0675(8) Uani 1 1 d . . .
H18 H -0.2293 -0.0854 0.4845 0.081 Uiso 1 1 calc R . .
C19 C -0.3250(3) -0.1580(3) 0.6035(3) 0.0651(7) Uani 1 1 d . . .
H19 H -0.4186 -0.2049 0.5529 0.078 Uiso 1 1 calc R . .
C20 C -0.3001(3) -0.1592(3) 0.7194(3) 0.0789(9) Uani 1 1 d . . .
H20 H -0.3773 -0.2062 0.7478 0.095 Uiso 1 1 calc R . .
C21 C -0.1603(3) -0.0909(3) 0.7947(3) 0.0699(8) Uani 1 1 d . . .
H21 H -0.1442 -0.0903 0.8739 0.084 Uiso 1 1 calc R . .

loop_
_atom_site_aniso_label
_atom_site_aniso_U_11
_atom_site_aniso_U_22
_atom_site_aniso_U_33
_atom_site_aniso_U_23
_atom_site_aniso_U_13
_atom_site_aniso_U_12
S1 0.0411(4) 0.0602(4) 0.0687(5) 0.0248(4) -0.0003(3) 0.0167(3)
B1 0.0426(17) 0.0583(18) 0.0508(18) 0.0247(15) 0.0092(13) 0.0219(13)
F1 0.0771(11) 0.0622(9) 0.0723(10) 0.0311(8) -0.0089(8) 0.0251(7)
F2 0.0444(9) 0.0882(11) 0.0682(10) 0.0105(8) 0.0148(7) 0.0210(7)
N1 0.0404(11) 0.0477(12) 0.0485(12) 0.0212(10) 0.0069(9) 0.0179(8)
N2 0.0366(11) 0.0507(12) 0.0488(12) 0.0210(10) 0.0084(9) 0.0181(9)
C1 0.0497(15) 0.0530(16) 0.0573(16) 0.0269(13) 0.0068(12) 0.0149(11)
C2 0.0550(17) 0.0578(17) 0.0626(18) 0.0232(14) -0.0057(13) 0.0084(13)
C3 0.075(2) 0.0586(18) 0.0631(19) 0.0153(15) 0.0008(15) 0.0106(14)
C4 0.070(2) 0.0600(18) 0.0669(19) 0.0162(15) 0.0097(15) 0.0256(14)
C5 0.0517(16) 0.0607(17) 0.0566(17) 0.0179(14) 0.0067(12) 0.0205(12)
C6 0.0447(14) 0.0514(15) 0.0500(15) 0.0250(13) 0.0063(11) 0.0135(11)
C7 0.0390(14) 0.0548(16) 0.0558(16) 0.0289(13) 0.0075(11) 0.0178(11)
C8 0.0401(14) 0.0526(16) 0.0631(17) 0.0197(13) 0.0093(12) 0.0233(11)
C9 0.0436(14) 0.0526(15) 0.0492(15) 0.0251(12) 0.0135(11) 0.0194(11)
C10 0.0354(13) 0.0506(15) 0.0549(16) 0.0217(13) 0.0069(10) 0.0192(10)
C11 0.0604(18) 0.0623(18) 0.081(2) 0.0215(16) 0.0281(15) 0.0157(13)
C12 0.075(2) 0.077(2) 0.080(2) 0.0063(18) 0.0324(17) 0.0217(16)
C13 0.067(2) 0.0590(19) 0.086(2) 0.0064(17) -0.0015(17) 0.0257(15)
C14 0.077(2) 0.0540(18) 0.078(2) 0.0286(17) 0.0009(16) 0.0128(14)
C15 0.0663(18) 0.0587(18) 0.0589(17) 0.0255(15) 0.0090(13) 0.0173(13)
C16 0.0384(13) 0.0449(14) 0.0493(15) 0.0180(12) 0.0088(10) 0.0162(10)
C17 0.0448(16) 0.0753(18) 0.0489(16) 0.0229(14) 0.0096(12) 0.0055(12)
C18 0.0584(19) 0.087(2) 0.0493(17) 0.0207(15) 0.0036(13) 0.0095(14)
C19 0.0437(16) 0.0703(19) 0.069(2) 0.0143(15) 0.0005(13) 0.0116(12)
C20 0.0471(18) 0.101(2) 0.095(2) 0.052(2) 0.0127(15) -0.0011(15)
C21 0.0507(17) 0.096(2) 0.077(2) 0.0542(18) 0.0090(14) 0.0059(14)

loop_
_atom_type_symbol
_atom_type_description
_atom_type_scat_dispersion_real
_atom_type_scat_dispersion_imag
_atom_type_scat_source
C C 0.0033 0.0016 'International Tables Vol C Tables 4.2.6.8 and 6.1.1.4'
H H 0.0000 0.0000 'International Tables Vol C Tables 4.2.6.8 and 6.1.1.4'
S S 0.1246 0.1234 'International Tables Vol C Tables 4.2.6.8 and 6.1.1.4'
F F 0.0171 0.0103 'International Tables Vol C Tables 4.2.6.8 and 6.1.1.4'
N N 0.0061 0.0033 'International Tables Vol C Tables 4.2.6.8 and 6.1.1.4'
B B 0.0013 0.0007 'International Tables Vol C Tables 4.2.6.8 and 6.1.1.4'

loop_
_geom_angle_atom_site_label_1
_geom_angle_atom_site_label_2
_geom_angle_atom_site_label_3
_geom_angle
_geom_angle_site_symmetry_1
_geom_angle_site_symmetry_3
C7 S1 C1 90.50(11) . .
F2 B1 F1 108.2(2) . .
F2 B1 N2 110.93(19) . .
F1 B1 N2 110.4(2) . .
F2 B1 N1 110.0(2) . .
F1 B1 N1 108.65(19) . .
N2 B1 N1 108.67(18) . .
C7 N1 C6 112.72(18) . .
C7 N1 B1 122.0(2) . .
C6 N1 B1 125.04(18) . .
C9 N2 C16 120.36(19) . .
C9 N2 B1 124.41(18) . .
C16 N2 B1 114.62(16) . .
C2 C1 C6 121.5(2) . .
C2 C1 S1 127.9(2) . .
C6 C1 S1 110.55(19) . .
C3 C2 C1 117.6(2) . .
C2 C3 C4 121.0(3) . .
C5 C4 C3 121.7(3) . .
C4 C5 C6 117.7(2) . .
C1 C6 C5 120.5(2) . .
C1 C6 N1 113.1(2) . .
C5 C6 N1 126.4(2) . .
N1 C7 C8 122.4(2) . .
N1 C7 S1 113.10(18) . .
C8 C7 S1 124.53(17) . .
C9 C8 C7 120.8(2) . .
N2 C9 C8 120.6(2) . .
N2 C9 C10 120.75(19) . .
C8 C9 C10 118.6(2) . .
C11 C10 C15 118.1(2) . .
C11 C10 C9 120.2(2) . .
C15 C10 C9 121.5(2) . .
C12 C11 C10 120.8(2) . .
C13 C12 C11 120.2(3) . .
C12 C13 C14 119.7(3) . .
C13 C14 C15 120.5(3) . .
C14 C15 C10 120.6(3) . .
C17 C16 C21 119.7(2) . .
C17 C16 N2 119.8(2) . .
C21 C16 N2 120.3(2) . .
C16 C17 C18 120.2(2) . .
C19 C18 C17 120.3(3) . .
C18 C19 C20 119.6(2) . .
C19 C20 C21 120.4(3) . .
C16 C21 C20 119.7(3) . .

loop_
_geom_bond_atom_site_label_1
_geom_bond_atom_site_label_2
_geom_bond_distance
_geom_bond_site_symmetry_2
S1 C7 1.730(2) .
S1 C1 1.742(3) .
B1 F2 1.385(3) .
B1 F1 1.395(3) .
B1 N2 1.530(3) .
B1 N1 1.548(3) .
N1 C7 1.347(3) .
N1 C6 1.398(3) .
N2 C9 1.346(3) .
N2 C16 1.450(3) .
C1 C2 1.385(3) .
C1 C6 1.392(3) .
C2 C3 1.381(4) .
C3 C4 1.389(4) .
C4 C5 1.372(3) .
C5 C6 1.393(3) .
C7 C8 1.390(3) .
C8 C9 1.384(3) .
C9 C10 1.479(3) .
C10 C11 1.380(3) .
C10 C15 1.390(3) .
C11 C12 1.379(4) .
C12 C13 1.365(4) .
C13 C14 1.370(4) .
C14 C15 1.371(3) .
C16 C17 1.360(3) .
C16 C21 1.369(3) .
C17 C18 1.386(3) .
C18 C19 1.357(3) .
C19 C20 1.366(4) .
C20 C21 1.386(4) .
